data_1508481
loop_
_publ_author_name
Open
Access
'Kubicki, Maciej'
'Dutkiewicz, Grzegorz'
'Yathirajan, Hemmige S.'
'Dawar, Pankaj'
'Ramesha, Andagar R.'
'Dayananda, Alaloor S.'

_publ_section_title
;
 Crystal and Molecular Structures of Two 2-Aminothiophene Derivatives
;
_journal_issue 3
_journal_name_full Crystals
_journal_page_first 1058
_journal_page_last 1066
_journal_paper_doi 10.3390/cryst2031058
_journal_volume 2
_journal_year 2012
_chemical_formula_moiety 'C13 H12 Cl N O S'
_chemical_formula_sum 'C13 H12 Cl N O S'
_chemical_formula_weight 265.75
_space_group_IT_number 14
_symmetry_cell_setting monoclinic
_symmetry_space_group_name_Hall '-P 2ybc'
_symmetry_space_group_name_H-M 'P 1 21/c 1'
_atom_sites_solution_hydrogens geom
_atom_sites_solution_primary direct
_atom_sites_solution_secondary difmap
_cell_angle_alpha 90.00
_cell_angle_beta 98.615(7)
_cell_angle_gamma 90.00
_cell_formula_units_Z 4
_cell_length_a 10.3738(7)
_cell_length_b 10.8501(7)
_cell_length_c 11.8301(9)
_cell_measurement_reflns_used 1335
_cell_measurement_temperature 295(2)
_cell_measurement_theta_max 27.8505
_cell_measurement_theta_min 3.0681
_cell_volume 1316.53(16)
_computing_cell_refinement 'CrysAlis Pro (Agilent Technologies (2011))'
_computing_data_collection 'CrysAlis Pro (Agilent Technologies (2011))'
_computing_data_reduction 'CrysAlis Pro (Agilent Technologies (2011))'
_computing_molecular_graphics
;
XP (Sheldrick, 2008), Mercury (Macrae et al.,2008)
;
_computing_structure_refinement 'SHELXL-97 (Sheldrick, 2008)'
_computing_structure_solution 'SIR92 (Altomare et al., 1993)'
_diffrn_ambient_temperature 295(2)
_diffrn_detector_area_resol_mean 16.1544
_diffrn_measured_fraction_theta_full 0.998
_diffrn_measured_fraction_theta_max 0.998
_diffrn_measurement_device_type 'Xcalibur, Eos'
_diffrn_measurement_method \w-scan
_diffrn_radiation_monochromator graphite
_diffrn_radiation_source 'Enhance (Mo) X-ray Source'
_diffrn_radiation_type 'Mo K\a'
_diffrn_radiation_wavelength 0.7107
_diffrn_reflns_av_R_equivalents 0.0183
_diffrn_reflns_av_sigmaI/netI 0.0285
_diffrn_reflns_limit_h_max 11
_diffrn_reflns_limit_h_min -12
_diffrn_reflns_limit_k_max 12
_diffrn_reflns_limit_k_min -7
_diffrn_reflns_limit_l_max 14
_diffrn_reflns_limit_l_min -13
_diffrn_reflns_number 4538
_diffrn_reflns_theta_full 25.00
_diffrn_reflns_theta_max 25.00
_diffrn_reflns_theta_min 3.08
_exptl_absorpt_coefficient_mu 0.431
_exptl_absorpt_correction_T_max 1.00000
_exptl_absorpt_correction_T_min 0.96629
_exptl_absorpt_correction_type multi-scan
_exptl_absorpt_process_details
;
CrysAlisPro, Agilent Technologies,
Version 1.171.35.11 (release 16-05-2011 CrysAlis171 .NET)
(compiled May 16 2011,17:55:39)
Empirical absorption correction using spherical harmonics,
 implemented in SCALE3 ABSPACK scaling algorithm.
;
_exptl_crystal_colour colourless
_exptl_crystal_density_diffrn 1.341
_exptl_crystal_density_method 'not measured'
_exptl_crystal_description block
_exptl_crystal_F_000 552
_exptl_crystal_size_max 0.35
_exptl_crystal_size_mid 0.2
_exptl_crystal_size_min 0.1
_refine_diff_density_max 0.537
_refine_diff_density_min -0.269
_refine_diff_density_rms 0.050
_refine_ls_extinction_method none
_refine_ls_goodness_of_fit_ref 1.080
_refine_ls_hydrogen_treatment mixed
_refine_ls_matrix_type full
_refine_ls_number_parameters 163
_refine_ls_number_reflns 2309
_refine_ls_number_restraints 0
_refine_ls_restrained_S_all 1.080
_refine_ls_R_factor_all 0.0882
_refine_ls_R_factor_gt 0.0656
_refine_ls_shift/su_max 0.001
_refine_ls_shift/su_mean 0.000
_refine_ls_structure_factor_coef Fsqd
_refine_ls_weighting_details 'calc w=1/[\s^2^(Fo^2^)+(0.0888P)^2^+0.6880P] where P=(Fo^2^+2Fc^2^)/3'
_refine_ls_weighting_scheme calc
_refine_ls_wR_factor_gt 0.1763
_refine_ls_wR_factor_ref 0.1929
_reflns_number_gt 1638
_reflns_number_total 2309
_reflns_threshold_expression >2sigma(I)
_cod_data_source_file C13H12ClNOS_P21_c_2rt_crystals-02-01058-s001_DC216.cif
_cod_data_source_block 2_chateigner_1508481
_cod_original_sg_symbol_H-M P21/c
_cod_database_code 1508481

loop_
_symmetry_equiv_pos_as_xyz
'x, y, z'
'-x, y+1/2, -z+1/2'
'-x, -y, -z'
'x, -y-1/2, z-1/2'

loop_
_atom_site_label
_atom_site_type_symbol
_atom_site_fract_x
_atom_site_fract_y
_atom_site_fract_z
_atom_site_U_iso_or_equiv
_atom_site_adp_type
_atom_site_occupancy
_atom_site_symmetry_multiplicity
_atom_site_calc_flag
_atom_site_refinement_flags
S1 S 0.15661(11) 1.16279(8) 0.07649(10) 0.0843(4) Uani 1 1 d .
C2 C 0.1052(3) 1.0379(3) 0.1480(3) 0.0622(9) Uani 1 1 d .
N2 N 0.0192(4) 1.0497(4) 0.2200(4) 0.0836(11) Uani 1 1 d .
H2A H -0.010(3) 0.991(4) 0.250(3) 0.070(12) Uiso 1 1 d .
H2B H -0.011(4) 1.123(5) 0.234(4) 0.089(13) Uiso 1 1 d .
C3 C 0.1676(3) 0.9306(3) 0.1218(3) 0.0606(8) Uani 1 1 d .
C4 C 0.2583(4) 0.9546(3) 0.0438(3) 0.0767(11) Uani 1 1 d .
H4 H 0.3075 0.8925 0.0169 0.092 Uiso 1 1 calc R
C9 C 0.2670(4) 1.0724(4) 0.0127(4) 0.0850(12) Uani 1 1 d .
C8 C 0.3566(5) 1.1332(5) -0.0646(5) 0.1075(16) Uani 1 1 d .
H8B H 0.4132 1.1922 -0.0199 0.129 Uiso 1 1 calc R
H8A H 0.4112 1.0704 -0.0915 0.129 Uiso 1 1 calc R
C7 C 0.2855(6) 1.1937(7) -0.1594(6) 0.142(2) Uani 1 1 d .
H7A H 0.2250 1.1371 -0.2010 0.213 Uiso 1 1 calc R
H7B H 0.3445 1.2235 -0.2084 0.213 Uiso 1 1 calc R
H7C H 0.2387 1.2618 -0.1334 0.213 Uiso 1 1 calc R
C10 C 0.1434(3) 0.8146(3) 0.1690(3) 0.0608(8) Uani 1 1 d .
O10 O 0.0640(3) 0.7977(2) 0.2374(2) 0.0811(8) Uani 1 1 d .
C11 C 0.2168(3) 0.7047(3) 0.1345(3) 0.0632(9) Uani 1 1 d .
C12 C 0.3338(4) 0.6696(3) 0.1947(4) 0.0736(10) Uani 1 1 d .
Cl12 Cl 0.39930(12) 0.75356(14) 0.31440(12) 0.1142(5) Uani 1 1 d .
C13 C 0.4003(4) 0.5668(4) 0.1615(5) 0.0947(14) Uani 1 1 d .
H13 H 0.4798 0.5436 0.2033 0.114 Uiso 1 1 calc R
C14 C 0.3485(6) 0.5012(4) 0.0683(5) 0.1059(16) Uani 1 1 d .
H14 H 0.3929 0.4331 0.0460 0.127 Uiso 1 1 calc R
C15 C 0.2325(6) 0.5338(5) 0.0075(5) 0.1117(17) Uani 1 1 d .
H15 H 0.1974 0.4878 -0.0560 0.134 Uiso 1 1 calc R
C16 C 0.1663(5) 0.6354(4) 0.0396(4) 0.0931(13) Uani 1 1 d .
H16 H 0.0869 0.6575 -0.0030 0.112 Uiso 1 1 calc R

loop_
_atom_site_aniso_label
_atom_site_aniso_U_11
_atom_site_aniso_U_22
_atom_site_aniso_U_33
_atom_site_aniso_U_23
_atom_site_aniso_U_13
_atom_site_aniso_U_12
S1 0.1129(9) 0.0431(6) 0.1023(8) 0.0096(5) 0.0338(6) 0.0056(5)
C2 0.070(2) 0.0447(17) 0.074(2) -0.0018(16) 0.0177(17) -0.0009(15)
N2 0.102(3) 0.0456(18) 0.114(3) -0.0023(19) 0.053(2) 0.0085(18)
C3 0.071(2) 0.0420(17) 0.072(2) 0.0000(16) 0.0214(16) 0.0024(15)
C4 0.095(3) 0.052(2) 0.091(3) 0.0110(19) 0.040(2) 0.0074(19)
C9 0.105(3) 0.063(2) 0.096(3) 0.012(2) 0.043(2) 0.002(2)
C8 0.101(3) 0.101(4) 0.124(4) 0.022(3) 0.027(3) 0.001(3)
C7 0.133(5) 0.168(6) 0.130(5) 0.033(5) 0.039(4) 0.031(4)
C10 0.0676(19) 0.0429(17) 0.075(2) 0.0005(15) 0.0195(16) 0.0017(15)
O10 0.0993(18) 0.0487(13) 0.107(2) 0.0073(14) 0.0541(16) 0.0008(13)
C11 0.076(2) 0.0420(16) 0.076(2) 0.0105(16) 0.0250(18) 0.0040(16)
C12 0.074(2) 0.060(2) 0.091(3) 0.011(2) 0.025(2) 0.0003(18)
Cl12 0.0971(9) 0.1179(11) 0.1204(10) -0.0073(8) -0.0070(7) -0.0072(7)
C13 0.084(3) 0.080(3) 0.126(4) 0.027(3) 0.033(3) 0.027(2)
C14 0.132(4) 0.066(3) 0.129(4) 0.003(3) 0.050(4) 0.031(3)
C15 0.157(5) 0.069(3) 0.110(4) -0.019(3) 0.024(4) 0.026(3)
C16 0.115(3) 0.066(2) 0.096(3) -0.013(2) 0.007(3) 0.026(2)

loop_
_atom_type_symbol
_atom_type_description
_atom_type_scat_dispersion_real
_atom_type_scat_dispersion_imag
_atom_type_scat_source
C C 0.0033 0.0016 'International Tables Vol C Tables 4.2.6.8 and 6.1.1.4'
H H 0.0000 0.0000 'International Tables Vol C Tables 4.2.6.8 and 6.1.1.4'
N N 0.0061 0.0033 'International Tables Vol C Tables 4.2.6.8 and 6.1.1.4'
O O 0.0106 0.0060 'International Tables Vol C Tables 4.2.6.8 and 6.1.1.4'
S S 0.1246 0.1234 'International Tables Vol C Tables 4.2.6.8 and 6.1.1.4'
Cl Cl 0.1484 0.1585 'International Tables Vol C Tables 4.2.6.8 and 6.1.1.4'

loop_
_geom_angle_atom_site_label_1
_geom_angle_atom_site_label_2
_geom_angle_atom_site_label_3
_geom_angle
C2 S1 C9 92.39(17)
N2 C2 C3 127.1(3)
N2 C2 S1 121.7(3)
C3 C2 S1 111.1(2)
C2 N2 H2A 123(3)
C2 N2 H2B 120(3)
H2A N2 H2B 117(4)
C2 C3 C10 122.8(3)
C2 C3 C4 111.3(3)
C10 C3 C4 126.0(3)
C9 C4 C3 115.4(3)
C9 C4 H4 122.3
C3 C4 H4 122.3
C4 C9 C8 129.9(4)
C4 C9 S1 109.8(3)
C8 C9 S1 120.2(3)
C7 C8 C9 112.3(4)
C7 C8 H8B 109.1
C9 C8 H8B 109.1
C7 C8 H8A 109.1
C9 C8 H8A 109.1
H8B C8 H8A 107.9
C8 C7 H7A 109.5
C8 C7 H7B 109.5
H7A C7 H7B 109.5
C8 C7 H7C 109.5
H7A C7 H7C 109.5
H7B C7 H7C 109.5
O10 C10 C3 123.9(3)
O10 C10 C11 117.9(3)
C3 C10 C11 118.1(3)
C12 C11 C16 117.9(3)
C12 C11 C10 121.7(3)
C16 C11 C10 120.3(3)
C11 C12 C13 120.9(4)
C11 C12 Cl12 119.2(3)
C13 C12 Cl12 119.9(3)
C14 C13 C12 119.6(4)
C14 C13 H13 120.2
C12 C13 H13 120.2
C15 C14 C13 120.6(4)
C15 C14 H14 119.7
C13 C14 H14 119.7
C14 C15 C16 120.1(5)
C14 C15 H15 120.0
C16 C15 H15 120.0
C15 C16 C11 120.8(4)
C15 C16 H16 119.6
C11 C16 H16 119.6

loop_
_geom_bond_atom_site_label_1
_geom_bond_atom_site_label_2
_geom_bond_distance
S1 C2 1.723(3)
S1 C9 1.761(4)
C2 N2 1.329(5)
C2 C3 1.390(4)
N2 H2A 0.80(4)
N2 H2B 0.88(5)
C3 C10 1.415(4)
C3 C4 1.437(5)
C4 C9 1.337(5)
C4 H4 0.9300
C9 C8 1.545(6)
C8 C7 1.409(7)
C8 H8B 0.9700
C8 H8A 0.9700
C7 H7A 0.9600
C7 H7B 0.9600
C7 H7C 0.9600
C10 O10 1.252(4)
C10 C11 1.504(5)
C11 C12 1.366(5)
C11 C16 1.387(6)
C12 C13 1.398(6)
C12 Cl12 1.735(4)
C13 C14 1.354(7)
C13 H13 0.9300
C14 C15 1.353(7)
C14 H14 0.9300
C15 C16 1.382(6)
C15 H15 0.9300
C16 H16 0.9300

loop_
_geom_hbond_atom_site_label_D
_geom_hbond_atom_site_label_H
_geom_hbond_atom_site_label_A
_geom_hbond_distance_DH
_geom_hbond_distance_HA
_geom_hbond_distance_DA
_geom_hbond_angle_DHA
_geom_hbond_site_symmetry_A
N2 H2A O10 0.80(4) 2.25(4) 2.776(5) 123(3) .
N2 H2B O10 0.88(5) 2.02(5) 2.893(4) 175(4) 2
C8 H8B Cl12 0.97 2.95 3.825(6) 150.2 2_655

loop_
_geom_torsion_atom_site_label_1
_geom_torsion_atom_site_label_2
_geom_torsion_atom_site_label_3
_geom_torsion_atom_site_label_4
_geom_torsion
C9 S1 C2 N2 176.9(4)
C9 S1 C2 C3 -1.5(3)
N2 C2 C3 C10 1.6(6)
S1 C2 C3 C10 179.9(3)
N2 C2 C3 C4 -177.5(4)
S1 C2 C3 C4 0.7(4)
C2 C3 C4 C9 0.7(5)
C10 C3 C4 C9 -178.4(4)
C3 C4 C9 C8 177.2(4)
C3 C4 C9 S1 -1.8(5)
C2 S1 C9 C4 1.9(4)
C2 S1 C9 C8 -177.2(4)
C4 C9 C8 C7 121.6(6)
S1 C9 C8 C7 -59.5(6)
C2 C3 C10 O10 0.5(6)
C4 C3 C10 O10 179.5(4)
C2 C3 C10 C11 -180.0(3)
C4 C3 C10 C11 -0.9(6)
O10 C10 C11 C12 -89.7(4)
C3 C10 C11 C12 90.7(4)
O10 C10 C11 C16 90.2(5)
C3 C10 C11 C16 -89.4(4)
C16 C11 C12 C13 -0.1(5)
C10 C11 C12 C13 179.7(3)
C16 C11 C12 Cl12 -179.6(3)
C10 C11 C12 Cl12 0.3(5)
C11 C12 C13 C14 0.2(6)
Cl12 C12 C13 C14 179.7(4)
C12 C13 C14 C15 -0.4(7)
C13 C14 C15 C16 0.5(8)
C14 C15 C16 C11 -0.4(8)
C12 C11 C16 C15 0.2(6)
C10 C11 C16 C15 -179.6(4)

loop_
_cod_related_entry_id
_cod_related_entry_database
_cod_related_entry_code
1 ChemSpider 14362385
